data_7218486
loop_
_publ_author_name
'\,Serb, Mihaela-Diana'
'Kalf, Irmgard'
'Englert, Ulli'

_publ_section_title
;
 Biguanide and squaric acid as pH-dependent building blocks in crystal
 engineering
;
_journal_issue 46
_journal_name_full CrystEngComm
_journal_page_first 10631
_journal_paper_doi 10.1039/C4CE01643B
_journal_volume 16
_journal_year 2014
_chemical_formula_moiety 'C9 H15 N5, C4 O4, H2 O'
_chemical_formula_sum 'C13 H17 N5 O5'
_chemical_formula_weight 323.32
_chemical_name_systematic
; 
 ? 
;
_space_group_IT_number 2
_symmetry_cell_setting triclinic
_symmetry_space_group_name_Hall '-P 1'
_symmetry_space_group_name_H-M 'P -1'
_atom_sites_solution_hydrogens geom
_atom_sites_solution_primary direct
_atom_sites_solution_secondary difmap
_audit_creation_method SHELXL-97
_cell_angle_alpha 87.683(2)
_cell_angle_beta 82.848(2)
_cell_angle_gamma 73.025(2)
_cell_formula_units_Z 6
_cell_length_a 8.0245(7)
_cell_length_b 13.0557(11)
_cell_length_c 22.2369(19)
_cell_measurement_reflns_used 3853
_cell_measurement_temperature 100(2)
_cell_measurement_theta_max 26.22
_cell_measurement_theta_min 2.47
_cell_volume 2210.8(3)
_computing_cell_refinement 'SAINT-Plus (Bruker, 1999)'
_computing_data_collection 'Bruker SMART (2001)'
_computing_data_reduction 'SAINT-Plus (Bruker, 1999)'
_computing_molecular_graphics 'PLATON (Spek, 2009)'
_computing_publication_material 'SHELXL-97 (Sheldrick, 2008)'
_computing_structure_refinement 'SHELXL-97 (Sheldrick, 2008)'
_computing_structure_solution 'SHELXS-97 (Sheldrick, 2008)'
_diffrn_ambient_temperature 100(2)
_diffrn_measured_fraction_theta_full .996
_diffrn_measured_fraction_theta_max .996
_diffrn_measurement_device_type 'Bruker SMART APEX CCD'
_diffrn_measurement_method '\w scans'
_diffrn_radiation_monochromator graphite
_diffrn_radiation_source 'fine-focus sealed tube'
_diffrn_radiation_type MoK\a
_diffrn_radiation_wavelength 0.71073
_diffrn_reflns_av_R_equivalents 0.0736
_diffrn_reflns_av_sigmaI/netI 0.0942
_diffrn_reflns_limit_h_max 10
_diffrn_reflns_limit_h_min -9
_diffrn_reflns_limit_k_max 16
_diffrn_reflns_limit_k_min -16
_diffrn_reflns_limit_l_max 27
_diffrn_reflns_limit_l_min -27
_diffrn_reflns_number 26487
_diffrn_reflns_theta_full 26.38
_diffrn_reflns_theta_max 26.38
_diffrn_reflns_theta_min 2.46
_diffrn_standards_decay_% 'no decay'
_exptl_absorpt_coefficient_mu 0.114
_exptl_absorpt_correction_type none
_exptl_crystal_colour colourless
_exptl_crystal_density_diffrn 1.457
_exptl_crystal_density_method 'not measured'
_exptl_crystal_description fragment
_exptl_crystal_F_000 1020
_exptl_crystal_size_max 0.25
_exptl_crystal_size_mid 0.14
_exptl_crystal_size_min 0.05
_refine_diff_density_max .280
_refine_diff_density_min -.304
_refine_diff_density_rms .055
_refine_ls_extinction_method none
_refine_ls_goodness_of_fit_ref 0.953
_refine_ls_hydrogen_treatment mixed
_refine_ls_matrix_type full
_refine_ls_number_parameters 745
_refine_ls_number_reflns 9008
_refine_ls_number_restraints 30
_refine_ls_restrained_S_all 0.953
_refine_ls_R_factor_all 0.0916
_refine_ls_R_factor_gt 0.0535
_refine_ls_shift/su_max 0.001
_refine_ls_shift/su_mean 0.000
_refine_ls_structure_factor_coef Fsqd
_refine_ls_weighting_details 'calc w=1/[\s^2^(Fo^2^)+(0.0300P)^2^+0.0000P] where P=(Fo^2^+2Fc^2^)/3'
_refine_ls_weighting_scheme calc
_refine_ls_wR_factor_gt 0.0895
_refine_ls_wR_factor_ref 0.0995
_reflns_number_gt 5975
_reflns_number_total 9008
_reflns_threshold_expression >2sigma(I)
_cod_data_source_file c4ce01643b2.cif
_cod_data_source_block 3b
_cod_depositor_comments
;
The following automatic conversions were performed:

'_symmetry_cell_setting' value 'Triclinic' changed to 'triclinic'
according to
/usr/data/users/saulius/crontab/automatic-downloads/rss-feeds/RSC/lib/dictionaries/cif_core.dic
dictionary named 'cif_core.dic' version 2.4.2 from 2011-04-26.

Automatic conversion script
Id: cif_fix_values 2827 2014-09-09 07:05:25Z andrius 

 Adding full bibliography for 7218480--7218488.cif.
;
_cod_original_sg_symbol_Hall -P1
_cod_original_sg_symbol_H-M P-1
_cod_database_code 7218486

loop_
_symmetry_equiv_pos_as_xyz
'x, y, z'
'-x, -y, -z'

loop_
_atom_site_label
_atom_site_type_symbol
_atom_site_fract_x
_atom_site_fract_y
_atom_site_fract_z
_atom_site_U_iso_or_equiv
_atom_site_adp_type
_atom_site_occupancy
_atom_site_symmetry_multiplicity
_atom_site_calc_flag
_atom_site_refinement_flags
C1 C 0.4448(3) 0.99102(19) 0.11582(10) 0.0141(5) Uani 1 1 d .
C2 C 0.6030(3) 1.02591(18) 0.10044(11) 0.0137(5) Uani 1 1 d .
C3 C 0.6710(3) 0.97470(18) 0.15532(10) 0.0141(5) Uani 1 1 d .
C4 C 0.5154(3) 0.93742(18) 0.17002(10) 0.0140(5) Uani 1 1 d .
O1 O 0.3059(2) 1.00163(13) 0.09297(7) 0.0170(4) Uani 1 1 d .
O2 O 0.6608(2) 1.07533(13) 0.05695(7) 0.0188(4) Uani 1 1 d .
O3 O 0.8091(2) 0.96550(13) 0.17929(7) 0.0161(4) Uani 1 1 d .
O4 O 0.4611(2) 0.88057(13) 0.21005(7) 0.0182(4) Uani 1 1 d .
C5 C 0.6326(3) 0.47429(19) 0.48619(10) 0.0143(5) Uani 1 1 d .
C6 C 0.4802(3) 0.44278(18) 0.47302(10) 0.0141(5) Uani 1 1 d .
O5 O 0.7954(2) 0.44237(13) 0.46942(7) 0.0166(4) Uani 1 1 d .
O6 O 0.4551(2) 0.37346(13) 0.44088(7) 0.0186(4) Uani 1 1 d .
C7 C 0.0460(3) 0.54746(19) 0.23221(11) 0.0161(5) Uani 1 1 d .
C8 C 0.0310(3) 0.45469(19) 0.20069(11) 0.0156(5) Uani 1 1 d .
C9 C -0.0349(3) 0.52410(19) 0.15032(11) 0.0155(5) Uani 1 1 d .
C10 C -0.0178(3) 0.61518(19) 0.18093(11) 0.0150(5) Uani 1 1 d .
O7 O 0.0939(2) 0.56291(13) 0.28113(7) 0.0232(4) Uani 1 1 d .
O8 O 0.0673(2) 0.35584(13) 0.21165(7) 0.0194(4) Uani 1 1 d .
O9 O -0.0830(2) 0.51175(13) 0.09997(7) 0.0191(4) Uani 1 1 d .
O10 O -0.0397(2) 0.71257(13) 0.16763(7) 0.0185(4) Uani 1 1 d .
C11 C -0.0341(3) -0.05829(18) 0.47875(11) 0.0151(5) Uani 1 1 d .
C12 C 0.0516(3) 0.02386(18) 0.45868(11) 0.0145(5) Uani 1 1 d .
O11 O -0.0746(2) -0.12959(13) 0.45306(7) 0.0195(4) Uani 1 1 d .
O12 O 0.1146(2) 0.05183(13) 0.40850(7) 0.0201(4) Uani 1 1 d .
C13 C 0.4842(3) 0.6271(2) 0.14676(11) 0.0249(6) Uani 1 1 d .
H13A H 0.5875 0.5665 0.1522 0.037 Uiso 1 1 calc R
H13B H 0.3828 0.6179 0.1735 0.037 Uiso 1 1 calc R
H13C H 0.5067 0.6938 0.1569 0.037 Uiso 1 1 calc R
C14 C 0.4471(3) 0.63157(18) 0.08236(11) 0.0177(6) Uani 1 1 d .
C15 C 0.3107(3) 0.59734(19) 0.06635(12) 0.0226(6) Uani 1 1 d .
H15 H 0.2393 0.5720 0.0972 0.027 Uiso 1 1 calc R
C16 C 0.2752(3) 0.5989(2) 0.00731(13) 0.0250(6) Uani 1 1 d .
H16 H 0.1800 0.5755 -0.0021 0.030 Uiso 1 1 calc R
C17 C 0.3783(3) 0.63438(19) -0.03811(12) 0.0222(6) Uani 1 1 d .
H17 H 0.3533 0.6367 -0.0789 0.027 Uiso 1 1 calc R
C18 C 0.5182(3) 0.66661(19) -0.02416(11) 0.0190(6) Uani 1 1 d .
H18 H 0.5917 0.6893 -0.0554 0.023 Uiso 1 1 calc R
C19 C 0.5508(3) 0.66575(18) 0.03540(11) 0.0159(5) Uani 1 1 d .
C20 C 0.7471(3) 0.77810(19) 0.03280(10) 0.0136(5) Uani 1 1 d .
C21 C 1.0037(3) 0.84530(18) 0.03228(11) 0.0140(5) Uani 1 1 d .
N1 N 0.7025(3) 0.69106(16) 0.05008(9) 0.0154(5) Uani 1 1 d D
H101 H 0.781(3) 0.6408(16) 0.0678(10) 0.018(7) Uiso 1 1 d D
N2 N 0.8916(2) 0.78837(16) 0.05624(9) 0.0136(4) Uani 1 1 d D
H102 H 0.909(3) 0.7598(18) 0.0932(8) 0.017(7) Uiso 1 1 d D
N3 N 1.0778(3) 0.88358(17) 0.07239(10) 0.0181(5) Uani 1 1 d D
H103 H 1.027(3) 0.889(2) 0.1105(8) 0.035(9) Uiso 1 1 d D
H203 H 1.165(3) 0.9139(19) 0.0609(11) 0.030(8) Uiso 1 1 d D
N4 N 0.6554(3) 0.85383(16) 0.00002(9) 0.0142(5) Uani 1 1 d D
H104 H 0.692(3) 0.9102(17) -0.0141(11) 0.035(8) Uiso 1 1 d D
H204 H 0.555(3) 0.848(2) -0.0142(12) 0.045(9) Uiso 1 1 d D
N5 N 1.0359(3) 0.85695(16) -0.02613(9) 0.0156(5) Uani 1 1 d D
H105 H 1.119(3) 0.8890(19) -0.0402(11) 0.028(8) Uiso 1 1 d D
H205 H 1.009(4) 0.812(2) -0.0497(11) 0.047(10) Uiso 1 1 d D
C22 C -0.3686(4) 0.3031(2) 0.20733(13) 0.0395(8) Uani 1 1 d .
H22A H -0.3425 0.3603 0.2282 0.059 Uiso 1 1 calc R
H22B H -0.4732 0.3334 0.1867 0.059 Uiso 1 1 calc R
H22C H -0.2688 0.2694 0.1775 0.059 Uiso 1 1 calc R
C23 C -0.4008(3) 0.2217(2) 0.25221(12) 0.0239(6) Uani 1 1 d .
C24 C -0.5476(3) 0.1848(2) 0.25315(13) 0.0293(7) Uani 1 1 d .
H24 H -0.6269 0.2107 0.2239 0.035 Uiso 1 1 calc R
C25 C -0.5794(4) 0.1115(2) 0.29589(14) 0.0318(7) Uani 1 1 d .
H25 H -0.6805 0.0877 0.2957 0.038 Uiso 1 1 calc R
C26 C -0.4676(4) 0.0721(2) 0.33896(14) 0.0334(7) Uani 1 1 d .
H26 H -0.4920 0.0227 0.3688 0.040 Uiso 1 1 calc R
C27 C -0.3203(3) 0.1053(2) 0.33810(12) 0.0260(6) Uani 1 1 d .
H27 H -0.2401 0.0775 0.3669 0.031 Uiso 1 1 calc R
C28 C -0.2886(3) 0.1796(2) 0.29513(11) 0.0191(6) Uani 1 1 d .
C29 C -0.0957(3) 0.26234(19) 0.33830(11) 0.0158(5) Uani 1 1 d .
C30 C 0.1399(3) 0.31925(19) 0.37167(11) 0.0153(5) Uani 1 1 d .
N6 N -0.1315(3) 0.21173(16) 0.29364(9) 0.0168(5) Uani 1 1 d D
H106 H -0.055(3) 0.191(2) 0.2603(9) 0.039(9) Uiso 1 1 d D
N7 N 0.0525(3) 0.29561(16) 0.32720(9) 0.0159(5) Uani 1 1 d D
H107 H 0.067(4) 0.323(2) 0.2895(9) 0.053(10) Uiso 1 1 d D
N8 N 0.2042(3) 0.39973(17) 0.36309(10) 0.0199(5) Uani 1 1 d D
H108 H 0.279(3) 0.411(2) 0.3870(11) 0.044(9) Uiso 1 1 d D
H208 H 0.174(4) 0.4500(19) 0.3333(10) 0.046(9) Uiso 1 1 d D
N9 N -0.1968(3) 0.28559(17) 0.38939(10) 0.0204(5) Uani 1 1 d D
H109 H -0.302(3) 0.272(2) 0.3942(12) 0.043(9) Uiso 1 1 d D
H209 H -0.181(3) 0.3360(18) 0.4146(10) 0.036(8) Uiso 1 1 d D
N10 N 0.1610(3) 0.25671(17) 0.41959(10) 0.0171(5) Uani 1 1 d D
H110 H 0.200(3) 0.2817(19) 0.4517(9) 0.029(8) Uiso 1 1 d D
H210 H 0.143(3) 0.1928(15) 0.4189(12) 0.032(8) Uiso 1 1 d D
C31 C 0.4938(3) 0.8338(2) 0.46322(11) 0.0235(6) Uani 1 1 d .
H31A H 0.4128 0.9046 0.4567 0.035 Uiso 1 1 calc R
H31B H 0.6139 0.8391 0.4601 0.035 Uiso 1 1 calc R
H31C H 0.4621 0.8074 0.5036 0.035 Uiso 1 1 calc R
C32 C 0.4824(3) 0.75753(19) 0.41602(11) 0.0177(6) Uani 1 1 d .
C33 C 0.3366(3) 0.7205(2) 0.41741(12) 0.0219(6) Uani 1 1 d .
H33 H 0.2442 0.7427 0.4495 0.026 Uiso 1 1 calc R
C34 C 0.3212(3) 0.6526(2) 0.37389(12) 0.0238(6) Uani 1 1 d .
H34 H 0.2183 0.6301 0.3758 0.029 Uiso 1 1 calc R
C35 C 0.4548(3) 0.6176(2) 0.32772(12) 0.0250(6) Uani 1 1 d .
H35 H 0.4448 0.5708 0.2976 0.030 Uiso 1 1 calc R
C36 C 0.6039(3) 0.6510(2) 0.32553(11) 0.0226(6) Uani 1 1 d .
H36 H 0.6974 0.6265 0.2941 0.027 Uiso 1 1 calc R
C37 C 0.6171(3) 0.72028(19) 0.36926(11) 0.0169(6) Uani 1 1 d .
C38 C 0.8324(3) 0.80737(18) 0.32352(11) 0.0145(5) Uani 1 1 d .
C39 C 1.1026(3) 0.85758(18) 0.29263(11) 0.0133(5) Uani 1 1 d .
N11 N 0.7735(3) 0.75200(17) 0.36761(9) 0.0171(5) Uani 1 1 d D
H111 H 0.837(3) 0.731(2) 0.3981(9) 0.030(8) Uiso 1 1 d D
N12 N 0.9736(3) 0.84034(16) 0.33421(9) 0.0148(5) Uani 1 1 d D
H112 H 0.976(3) 0.8518(17) 0.3733(7) 0.010(6) Uiso 1 1 d D
N13 N 1.2010(3) 0.91176(17) 0.31075(10) 0.0170(5) Uani 1 1 d D
H113 H 1.294(3) 0.919(2) 0.2839(10) 0.030(8) Uiso 1 1 d D
H213 H 1.170(3) 0.9501(19) 0.3458(9) 0.034(8) Uiso 1 1 d D
N14 N 0.7600(3) 0.83480(17) 0.27382(9) 0.0167(5) Uani 1 1 d D
H114 H 0.662(3) 0.818(2) 0.2673(13) 0.052(10) Uiso 1 1 d D
H214 H 0.794(3) 0.8841(18) 0.2484(10) 0.034(8) Uiso 1 1 d D
N15 N 1.1337(3) 0.81910(17) 0.23768(9) 0.0159(5) Uani 1 1 d D
H115 H 1.073(3) 0.7799(17) 0.2233(10) 0.020(7) Uiso 1 1 d D
H215 H 1.224(3) 0.834(2) 0.2149(10) 0.030(8) Uiso 1 1 d D
O13 O 0.9167(2) 0.62555(14) 0.46256(8) 0.0211(4) Uani 1 1 d D
H13O H 0.884(4) 0.5663(17) 0.4619(13) 0.048(10) Uiso 1 1 d D
H23O H 1.015(3) 0.606(2) 0.4789(13) 0.053(10) Uiso 1 1 d D
O14 O 0.0504(3) 0.29210(15) 0.09143(8) 0.0248(4) Uani 1 1 d D
H14O H 0.062(3) 0.290(2) 0.1294(8) 0.029(8) Uiso 1 1 d D
H24O H 0.003(4) 0.3629(14) 0.0887(13) 0.048(10) Uiso 1 1 d D
O15 O 0.0265(3) 0.10013(16) 0.18605(9) 0.0279(5) Uani 1 1 d D
H15O H -0.046(3) 0.0635(19) 0.1863(12) 0.035(9) Uiso 1 1 d D
H25O H 0.112(4) 0.070(3) 0.1598(14) 0.093(15) Uiso 1 1 d D

loop_
_atom_site_aniso_label
_atom_site_aniso_U_11
_atom_site_aniso_U_22
_atom_site_aniso_U_33
_atom_site_aniso_U_23
_atom_site_aniso_U_13
_atom_site_aniso_U_12
C1 0.0137(13) 0.0175(13) 0.0118(12) -0.0039(10) -0.0021(10) -0.0047(11)
C2 0.0110(12) 0.0145(13) 0.0165(13) -0.0022(11) -0.0021(10) -0.0044(10)
C3 0.0157(13) 0.0125(12) 0.0145(13) -0.0031(10) -0.0028(11) -0.0041(11)
C4 0.0127(12) 0.0132(12) 0.0162(13) -0.0011(11) -0.0021(10) -0.0036(10)
O1 0.0134(9) 0.0218(9) 0.0188(9) 0.0029(8) -0.0064(7) -0.0082(8)
O2 0.0157(9) 0.0250(10) 0.0182(10) 0.0072(8) -0.0052(8) -0.0097(8)
O3 0.0137(9) 0.0209(9) 0.0165(9) 0.0043(8) -0.0063(7) -0.0079(8)
O4 0.0165(9) 0.0221(10) 0.0168(9) 0.0046(8) -0.0009(7) -0.0080(8)
C5 0.0163(13) 0.0146(13) 0.0130(13) 0.0033(10) -0.0053(10) -0.0050(11)
C6 0.0148(13) 0.0151(13) 0.0134(13) 0.0034(11) -0.0064(10) -0.0041(11)
O5 0.0111(9) 0.0191(9) 0.0200(9) -0.0017(8) -0.0030(7) -0.0041(7)
O6 0.0159(9) 0.0194(9) 0.0219(10) -0.0050(8) -0.0056(8) -0.0055(8)
C7 0.0166(13) 0.0189(13) 0.0144(13) 0.0028(11) -0.0047(11) -0.0071(11)
C8 0.0139(13) 0.0183(13) 0.0164(13) 0.0012(11) -0.0012(10) -0.0077(11)
C9 0.0115(12) 0.0200(14) 0.0163(13) 0.0023(11) -0.0028(10) -0.0064(11)
C10 0.0132(13) 0.0165(13) 0.0166(13) 0.0004(11) -0.0025(10) -0.0062(11)
O7 0.0347(11) 0.0199(10) 0.0197(10) 0.0052(8) -0.0155(8) -0.0108(9)
O8 0.0284(10) 0.0141(9) 0.0182(9) 0.0029(8) -0.0089(8) -0.0078(8)
O9 0.0240(10) 0.0176(9) 0.0173(9) 0.0022(8) -0.0106(8) -0.0052(8)
O10 0.0246(10) 0.0148(9) 0.0189(10) 0.0024(8) -0.0077(8) -0.0083(8)
C11 0.0127(13) 0.0140(13) 0.0179(13) 0.0005(11) -0.0041(10) -0.0019(11)
C12 0.0124(12) 0.0124(12) 0.0174(13) 0.0008(11) -0.0043(10) -0.0006(10)
O11 0.0233(10) 0.0228(10) 0.0173(9) -0.0027(8) -0.0038(8) -0.0133(8)
O12 0.0274(10) 0.0215(10) 0.0136(9) 0.0009(8) 0.0001(8) -0.0114(8)
C13 0.0225(15) 0.0272(15) 0.0269(16) -0.0038(13) 0.0029(12) -0.0120(13)
C14 0.0170(13) 0.0124(13) 0.0221(14) -0.0023(11) -0.0017(11) -0.0016(11)
C15 0.0123(13) 0.0166(14) 0.0372(17) -0.0042(12) 0.0016(12) -0.0031(11)
C16 0.0146(14) 0.0181(14) 0.0429(18) -0.0049(13) -0.0105(13) -0.0021(12)
C17 0.0219(15) 0.0159(13) 0.0291(15) -0.0001(12) -0.0144(12) -0.0011(12)
C18 0.0188(14) 0.0164(13) 0.0239(14) 0.0006(11) -0.0070(11) -0.0065(11)
C19 0.0141(13) 0.0101(12) 0.0250(14) -0.0024(11) -0.0060(11) -0.0039(10)
C20 0.0130(13) 0.0177(13) 0.0092(12) -0.0016(10) 0.0005(10) -0.0037(11)
C21 0.0080(12) 0.0114(12) 0.0218(14) 0.0005(11) -0.0057(10) 0.0000(10)
N1 0.0167(12) 0.0135(11) 0.0185(11) 0.0041(9) -0.0086(9) -0.0064(9)
N2 0.0138(11) 0.0165(11) 0.0127(11) 0.0047(9) -0.0054(9) -0.0071(9)
N3 0.0168(12) 0.0216(12) 0.0195(13) 0.0042(10) -0.0061(10) -0.0102(10)
N4 0.0128(11) 0.0145(11) 0.0174(11) 0.0036(9) -0.0044(9) -0.0067(9)
N5 0.0160(12) 0.0152(11) 0.0179(12) 0.0012(10) -0.0017(9) -0.0083(10)
C22 0.0267(16) 0.055(2) 0.0354(18) 0.0110(16) -0.0085(14) -0.0099(16)
C23 0.0184(14) 0.0271(15) 0.0261(15) -0.0060(13) -0.0021(12) -0.0058(12)
C24 0.0183(15) 0.0329(17) 0.0360(17) -0.0130(14) -0.0037(13) -0.0043(13)
C25 0.0198(15) 0.0244(16) 0.052(2) -0.0159(15) 0.0047(14) -0.0098(13)
C26 0.0296(17) 0.0215(15) 0.047(2) -0.0006(14) 0.0070(15) -0.0098(14)
C27 0.0245(15) 0.0209(15) 0.0329(17) -0.0032(13) 0.0002(13) -0.0080(13)
C28 0.0138(13) 0.0220(14) 0.0238(14) -0.0095(12) 0.0007(11) -0.0086(11)
C29 0.0166(13) 0.0149(13) 0.0156(13) 0.0022(11) -0.0047(11) -0.0032(11)
C30 0.0144(13) 0.0165(13) 0.0148(13) -0.0018(11) -0.0051(10) -0.0022(11)
N6 0.0142(11) 0.0224(12) 0.0152(12) -0.0028(10) -0.0013(9) -0.0076(10)
N7 0.0158(11) 0.0211(12) 0.0128(11) 0.0022(10) -0.0047(9) -0.0077(9)
N8 0.0244(13) 0.0178(12) 0.0229(13) 0.0043(10) -0.0130(10) -0.0111(10)
N9 0.0160(12) 0.0244(13) 0.0223(13) -0.0077(10) -0.0004(10) -0.0081(10)
N10 0.0222(12) 0.0175(12) 0.0155(12) 0.0011(10) -0.0078(10) -0.0095(10)
C31 0.0197(14) 0.0262(15) 0.0242(15) 0.0023(12) -0.0002(12) -0.0070(12)
C32 0.0165(13) 0.0183(13) 0.0182(14) 0.0070(11) -0.0067(11) -0.0040(11)
C33 0.0161(14) 0.0235(15) 0.0248(15) 0.0104(12) -0.0047(12) -0.0041(12)
C34 0.0197(14) 0.0248(15) 0.0318(16) 0.0138(13) -0.0108(13) -0.0126(12)
C35 0.0295(16) 0.0291(16) 0.0244(15) 0.0059(13) -0.0117(13) -0.0181(13)
C36 0.0230(15) 0.0279(15) 0.0193(14) 0.0017(12) -0.0028(12) -0.0113(13)
C37 0.0171(13) 0.0192(13) 0.0174(13) 0.0089(11) -0.0078(11) -0.0091(11)
C38 0.0138(13) 0.0140(13) 0.0148(13) -0.0011(11) -0.0023(10) -0.0022(11)
C39 0.0123(12) 0.0114(12) 0.0162(13) 0.0037(10) -0.0050(10) -0.0022(10)
N11 0.0165(11) 0.0247(12) 0.0136(11) 0.0044(10) -0.0057(9) -0.0106(10)
N12 0.0162(11) 0.0217(12) 0.0093(11) -0.0005(9) -0.0044(9) -0.0085(9)
N13 0.0189(12) 0.0212(12) 0.0136(12) -0.0019(10) 0.0006(10) -0.0105(10)
N14 0.0164(12) 0.0220(12) 0.0158(12) 0.0034(10) -0.0059(10) -0.0108(10)
N15 0.0169(12) 0.0193(12) 0.0152(12) -0.0002(10) -0.0022(10) -0.0110(10)
O13 0.0215(11) 0.0197(10) 0.0258(11) 0.0067(8) -0.0106(9) -0.0093(9)
O14 0.0363(12) 0.0188(11) 0.0185(11) -0.0019(9) -0.0095(9) -0.0041(9)
O15 0.0252(12) 0.0304(12) 0.0325(12) -0.0099(10) 0.0041(10) -0.0168(10)

loop_
_atom_type_symbol
_atom_type_description
_atom_type_scat_dispersion_real
_atom_type_scat_dispersion_imag
_atom_type_scat_source
C C .0033 .0016 'International Tables Vol C Tables 4.2.6.8 and 6.1.1.4'
H H .0000 .0000 'International Tables Vol C Tables 4.2.6.8 and 6.1.1.4'
N N .0061 .0033 'International Tables Vol C Tables 4.2.6.8 and 6.1.1.4'
O O .0106 .0060 'International Tables Vol C Tables 4.2.6.8 and 6.1.1.4'

loop_
_geom_angle_atom_site_label_1
_geom_angle_atom_site_label_2
_geom_angle_atom_site_label_3
_geom_angle
_geom_angle_site_symmetry_1
_geom_angle_site_symmetry_3
O1 C1 C4 134.1(2) . .
O1 C1 C2 135.9(2) . .
C4 C1 C2 89.94(18) . .
O2 C2 C3 134.6(2) . .
O2 C2 C1 135.5(2) . .
C3 C2 C1 89.90(18) . .
O3 C3 C2 134.4(2) . .
O3 C3 C4 135.4(2) . .
C2 C3 C4 90.25(18) . .
O4 C4 C1 133.0(2) . .
O4 C4 C3 137.1(2) . .
C1 C4 C3 89.87(18) . .
O5 C5 C6 134.7(2) . 2_666
O5 C5 C6 134.9(2) . .
C6 C5 C6 90.40(19) 2_666 .
O6 C6 C5 134.5(2) . 2_666
O6 C6 C5 135.9(2) . .
C5 C6 C5 89.6(2) 2_666 .
O7 C7 C10 135.0(2) . .
O7 C7 C8 135.9(2) . .
C10 C7 C8 89.14(19) . .
O8 C8 C9 135.4(2) . .
O8 C8 C7 134.6(2) . .
C9 C8 C7 89.95(19) . .
O9 C9 C10 133.8(2) . .
O9 C9 C8 136.1(2) . .
C10 C9 C8 90.07(19) . .
O10 C10 C9 134.7(2) . .
O10 C10 C7 134.4(2) . .
C9 C10 C7 90.83(19) . .
O11 C11 C12 134.7(2) . 2_556
O11 C11 C12 135.1(2) . .
C12 C11 C12 90.3(2) 2_556 .
O12 C12 C11 135.5(2) . 2_556
O12 C12 C11 134.8(2) . .
C11 C12 C11 89.7(2) 2_556 .
C14 C13 H13A 109.5 . .
C14 C13 H13B 109.5 . .
H13A C13 H13B 109.5 . .
C14 C13 H13C 109.5 . .
H13A C13 H13C 109.5 . .
H13B C13 H13C 109.5 . .
C15 C14 C19 116.8(2) . .
C15 C14 C13 120.9(2) . .
C19 C14 C13 122.3(2) . .
C16 C15 C14 122.2(2) . .
C16 C15 H15 118.9 . .
C14 C15 H15 118.9 . .
C15 C16 C17 119.8(2) . .
C15 C16 H16 120.1 . .
C17 C16 H16 120.1 . .
C16 C17 C18 119.7(2) . .
C16 C17 H17 120.1 . .
C18 C17 H17 120.1 . .
C19 C18 C17 119.7(2) . .
C19 C18 H18 120.1 . .
C17 C18 H18 120.1 . .
C18 C19 C14 121.7(2) . .
C18 C19 N1 120.4(2) . .
C14 C19 N1 117.7(2) . .
N4 C20 N1 123.7(2) . .
N4 C20 N2 121.3(2) . .
N1 C20 N2 114.7(2) . .
N5 C21 N3 123.7(2) . .
N5 C21 N2 121.2(2) . .
N3 C21 N2 115.1(2) . .
C20 N1 C19 125.4(2) . .
C20 N1 H101 116.3(15) . .
C19 N1 H101 117.7(15) . .
C20 N2 C21 127.5(2) . .
C20 N2 H102 115.9(15) . .
C21 N2 H102 116.3(15) . .
C21 N3 H103 117.3(17) . .
C21 N3 H203 121.5(16) . .
H103 N3 H203 120(2) . .
C20 N4 H104 122.8(17) . .
C20 N4 H204 120.8(17) . .
H104 N4 H204 116(2) . .
C21 N5 H105 118.4(16) . .
C21 N5 H205 117.1(19) . .
H105 N5 H205 120(2) . .
C23 C22 H22A 109.5 . .
C23 C22 H22B 109.5 . .
H22A C22 H22B 109.5 . .
C23 C22 H22C 109.5 . .
H22A C22 H22C 109.5 . .
H22B C22 H22C 109.5 . .
C28 C23 C24 116.9(2) . .
C28 C23 C22 122.0(2) . .
C24 C23 C22 121.2(2) . .
C25 C24 C23 120.9(3) . .
C25 C24 H24 119.5 . .
C23 C24 H24 119.5 . .
C26 C25 C24 121.2(3) . .
C26 C25 H25 119.4 . .
C24 C25 H25 119.4 . .
C27 C26 C25 118.9(3) . .
C27 C26 H26 120.5 . .
C25 C26 H26 120.5 . .
C26 C27 C28 119.9(3) . .
C26 C27 H27 120.1 . .
C28 C27 H27 120.1 . .
C23 C28 C27 122.2(2) . .
C23 C28 N6 118.4(2) . .
C27 C28 N6 119.4(2) . .
N9 C29 N6 123.5(2) . .
N9 C29 N7 120.3(2) . .
N6 C29 N7 116.2(2) . .
N8 C30 N10 123.0(2) . .
N8 C30 N7 118.3(2) . .
N10 C30 N7 118.6(2) . .
C29 N6 C28 123.9(2) . .
C29 N6 H106 122.0(18) . .
C28 N6 H106 114.0(18) . .
C29 N7 C30 124.2(2) . .
C29 N7 H107 113.7(19) . .
C30 N7 H107 119.0(19) . .
C30 N8 H108 121.7(18) . .
C30 N8 H208 122.8(18) . .
H108 N8 H208 115(3) . .
C29 N9 H109 119.6(18) . .
C29 N9 H209 119.1(16) . .
H109 N9 H209 118(2) . .
C30 N10 H110 116.3(16) . .
C30 N10 H210 119.8(17) . .
H110 N10 H210 124(2) . .
C32 C31 H31A 109.5 . .
C32 C31 H31B 109.5 . .
H31A C31 H31B 109.5 . .
C32 C31 H31C 109.5 . .
H31A C31 H31C 109.5 . .
H31B C31 H31C 109.5 . .
C33 C32 C37 116.9(2) . .
C33 C32 C31 121.2(2) . .
C37 C32 C31 121.9(2) . .
C34 C33 C32 122.3(2) . .
C34 C33 H33 118.8 . .
C32 C33 H33 118.8 . .
C35 C34 C33 119.9(2) . .
C35 C34 H34 120.0 . .
C33 C34 H34 120.0 . .
C34 C35 C36 119.4(3) . .
C34 C35 H35 120.3 . .
C36 C35 H35 120.3 . .
C35 C36 C37 120.1(2) . .
C35 C36 H36 119.9 . .
C37 C36 H36 119.9 . .
C36 C37 C32 121.3(2) . .
C36 C37 N11 119.7(2) . .
C32 C37 N11 118.9(2) . .
N14 C38 N11 123.8(2) . .
N14 C38 N12 120.6(2) . .
N11 C38 N12 115.5(2) . .
N15 C39 N13 120.4(2) . .
N15 C39 N12 122.7(2) . .
N13 C39 N12 116.9(2) . .
C38 N11 C37 125.0(2) . .
C38 N11 H111 117.7(17) . .
C37 N11 H111 117.3(17) . .
C39 N12 C38 127.6(2) . .
C39 N12 H112 119.1(14) . .
C38 N12 H112 113.4(14) . .
C39 N13 H113 117.3(16) . .
C39 N13 H213 121.9(17) . .
H113 N13 H213 120(2) . .
C38 N14 H114 121.7(19) . .
C38 N14 H214 119.0(16) . .
H114 N14 H214 118(2) . .
C39 N15 H115 124.2(16) . .
C39 N15 H215 114.7(17) . .
H115 N15 H215 121(2) . .
H13O O13 H23O 105(3) . .
H14O O14 H24O 97(2) . .
H15O O15 H25O 105(3) . .

loop_
_geom_bond_atom_site_label_1
_geom_bond_atom_site_label_2
_geom_bond_distance
_geom_bond_site_symmetry_2
C1 O1 1.251(3) .
C1 C4 1.461(3) .
C1 C2 1.467(3) .
C2 O2 1.256(3) .
C2 C3 1.456(3) .
C3 O3 1.261(3) .
C3 C4 1.464(3) .
C4 O4 1.254(3) .
C5 O5 1.262(3) .
C5 C6 1.455(3) 2_666
C5 C6 1.464(3) .
C6 O6 1.251(3) .
C6 C5 1.455(3) 2_666
C7 O7 1.241(3) .
C7 C10 1.464(3) .
C7 C8 1.465(3) .
C8 O8 1.258(3) .
C8 C9 1.463(3) .
C9 O9 1.260(3) .
C9 C10 1.442(3) .
C10 O10 1.260(3) .
C11 O11 1.251(3) .
C11 C12 1.457(3) 2_556
C11 C12 1.462(3) .
C12 O12 1.252(3) .
C12 C11 1.457(3) 2_556
C13 C14 1.494(3) .
C13 H13A 0.9800 .
C13 H13B 0.9800 .
C13 H13C 0.9800 .
C14 C15 1.386(3) .
C14 C19 1.394(3) .
C15 C16 1.376(4) .
C15 H15 0.9500 .
C16 C17 1.377(4) .
C16 H16 0.9500 .
C17 C18 1.381(3) .
C17 H17 0.9500 .
C18 C19 1.380(3) .
C18 H18 0.9500 .
C19 N1 1.429(3) .
C20 N4 1.304(3) .
C20 N1 1.317(3) .
C20 N2 1.372(3) .
C21 N5 1.304(3) .
C21 N3 1.319(3) .
C21 N2 1.373(3) .
N1 H101 0.885(16) .
N2 H102 0.898(16) .
N3 H103 0.891(16) .
N3 H203 0.910(16) .
N4 H104 0.901(16) .
N4 H204 0.926(17) .
N5 H105 0.904(16) .
N5 H205 0.889(17) .
C22 C23 1.484(4) .
C22 H22A 0.9800 .
C22 H22B 0.9800 .
C22 H22C 0.9800 .
C23 C28 1.381(3) .
C23 C24 1.395(3) .
C24 C25 1.376(4) .
C24 H24 0.9500 .
C25 C26 1.375(4) .
C25 H25 0.9500 .
C26 C27 1.370(4) .
C26 H26 0.9500 .
C27 C28 1.388(3) .
C27 H27 0.9500 .
C28 N6 1.436(3) .
C29 N9 1.302(3) .
C29 N6 1.319(3) .
C29 N7 1.372(3) .
C30 N8 1.297(3) .
C30 N10 1.313(3) .
C30 N7 1.374(3) .
N6 H106 0.898(16) .
N7 H107 0.907(17) .
N8 H108 0.893(17) .
N8 H208 0.917(17) .
N9 H109 0.906(17) .
N9 H209 0.927(17) .
N10 H110 0.922(16) .
N10 H210 0.888(16) .
C31 C32 1.504(3) .
C31 H31A 0.9800 .
C31 H31B 0.9800 .
C31 H31C 0.9800 .
C32 C33 1.386(3) .
C32 C37 1.393(3) .
C33 C34 1.379(3) .
C33 H33 0.9500 .
C34 C35 1.375(4) .
C34 H34 0.9500 .
C35 C36 1.383(3) .
C35 H35 0.9500 .
C36 C37 1.388(3) .
C36 H36 0.9500 .
C37 N11 1.428(3) .
C38 N14 1.301(3) .
C38 N11 1.317(3) .
C38 N12 1.373(3) .
C39 N15 1.307(3) .
C39 N13 1.309(3) .
C39 N12 1.363(3) .
N11 H111 0.883(16) .
N12 H112 0.892(15) .
N13 H113 0.920(16) .
N13 H213 0.911(16) .
N14 H114 0.905(17) .
N14 H214 0.920(16) .
N15 H115 0.892(16) .
N15 H215 0.893(16) .
O13 H13O 0.886(17) .
O13 H23O 0.873(17) .
O14 H14O 0.861(16) .
O14 H24O 0.893(17) .
O15 H15O 0.855(16) .
O15 H25O 0.855(18) .
